data_4132459
loop_
_publ_author_name
'Messina, Marco S.'
'Stauber, Julia M.'
'Waddington, Mary A.'
'Rheingold, Arnold L.'
'Maynard, Heather D.'
'Spokoyny, Alexander M.'

_publ_section_title
;
 Organometallic Gold(III) Reagents for Cysteine Arylation.
;
_journal_issue 23
_journal_name_full 'Journal of the American Chemical Society'
_journal_page_first 7065
_journal_page_last 7069
_journal_paper_doi 10.1021/jacs.8b04115
_journal_volume 140
_journal_year 2018
_chemical_formula_moiety 'C38 H47 Au Cl N P, F6 Sb'
_chemical_formula_sum 'C38 H47 Au Cl F6 N P Sb'
_chemical_formula_weight 1016.90
_space_group_crystal_system triclinic
_space_group_IT_number 2
_space_group_name_Hall '-P 1'
_space_group_name_H-M_alt 'P -1'
_atom_sites_solution_hydrogens geom
_atom_sites_solution_primary dual
_audit_creation_date 2017-12-20
_audit_creation_method
;
Olex2 1.2-beta
(compiled 2017.08.10 svn.r3458 for OlexSys, GUI svn.r5381)
;
_cell_angle_alpha 100.731(4)
_cell_angle_beta 103.700(4)
_cell_angle_gamma 99.465(4)
_cell_formula_units_Z 2
_cell_length_a 10.0473(12)
_cell_length_b 11.3493(14)
_cell_length_c 17.4404(18)
_cell_measurement_reflns_used 9897
_cell_measurement_temperature 100
_cell_measurement_theta_max 28.250
_cell_measurement_theta_min 2.517
_cell_volume 1852.5(4)
_computing_cell_refinement 'SAINT V8.38A (?, 2016)'
_computing_data_collection 'APEX2 v2013.6-2 (Bruker, 2013)'
_computing_data_reduction 'SAINT V8.38A (?, 2016)'
_computing_molecular_graphics 'Olex2 (Dolomanov et al., 2009)'
_computing_publication_material 'Olex2 (Dolomanov et al., 2009)'
_computing_structure_refinement 'ShelXL (Sheldrick, 2015)'
_computing_structure_solution 'XT (Sheldrick, 2008)'
_diffrn_ambient_temperature 100.0
_diffrn_detector 'Bruker APEX CCD'
_diffrn_detector_area_resol_mean 8.0
_diffrn_detector_type 'CCD Area Detector'
_diffrn_measured_fraction_theta_full 0.999
_diffrn_measured_fraction_theta_max 0.993
_diffrn_measurement_device 'Kappa Four-Circle Diffractometer'
_diffrn_measurement_device_type 'Bruker APEX-II CCD'
_diffrn_measurement_method '\f and \w scans'
_diffrn_radiation_monochromator graphite
_diffrn_radiation_probe x-ray
_diffrn_radiation_type MoK\a
_diffrn_radiation_wavelength 0.71073
_diffrn_reflns_av_R_equivalents 0.0292
_diffrn_reflns_av_unetI/netI 0.0404
_diffrn_reflns_Laue_measured_fraction_full 0.999
_diffrn_reflns_Laue_measured_fraction_max 0.993
_diffrn_reflns_limit_h_max 13
_diffrn_reflns_limit_h_min -13
_diffrn_reflns_limit_k_max 15
_diffrn_reflns_limit_k_min -15
_diffrn_reflns_limit_l_max 23
_diffrn_reflns_limit_l_min -21
_diffrn_reflns_number 24139
_diffrn_reflns_point_group_measured_fraction_full 0.999
_diffrn_reflns_point_group_measured_fraction_max 0.993
_diffrn_reflns_theta_full 25.242
_diffrn_reflns_theta_max 28.288
_diffrn_reflns_theta_min 1.871
_diffrn_source 'sealed tube'
_diffrn_source_type fine-focus
_diffrn_standards_number 0
_exptl_absorpt_coefficient_mu 4.859
_exptl_absorpt_correction_T_max 0.5633
_exptl_absorpt_correction_T_min 0.3777
_exptl_absorpt_correction_type multi-scan
_exptl_absorpt_process_details
'SADABS-2016/2 (Bruker,2016/2) was used for absorption correction. wR2(int) was 0.0899 before and 0.0351 after correction. The Ratio of minimum to maximum transmission is 0.6705. The \l/2 correction factor is Not present.'
_exptl_crystal_colour yellow
_exptl_crystal_colour_primary yellow
_exptl_crystal_density_diffrn 1.823
_exptl_crystal_description plate
_exptl_crystal_F_000 996
_exptl_crystal_size_max 0.3
_exptl_crystal_size_mid 0.22
_exptl_crystal_size_min 0.08
_refine_diff_density_max 2.306
_refine_diff_density_min -2.007
_refine_diff_density_rms 0.148
_refine_ls_extinction_method none
_refine_ls_goodness_of_fit_ref 1.033
_refine_ls_hydrogen_treatment constr
_refine_ls_matrix_type full
_refine_ls_number_parameters 444
_refine_ls_number_reflns 9144
_refine_ls_number_restraints 0
_refine_ls_restrained_S_all 1.033
_refine_ls_R_factor_all 0.0443
_refine_ls_R_factor_gt 0.0359
_refine_ls_shift/su_max 0.015
_refine_ls_shift/su_mean 0.000
_refine_ls_structure_factor_coef Fsqd
_refine_ls_weighting_details 'w=1/[\s^2^(Fo^2^)+(0.0242P)^2^+8.8063P] where P=(Fo^2^+2Fc^2^)/3'
_refine_ls_weighting_scheme calc
_refine_ls_wR_factor_gt 0.0734
_refine_ls_wR_factor_ref 0.0762
_reflns_Friedel_coverage 0.000
_reflns_number_gt 7990
_reflns_number_total 9144
_reflns_threshold_expression 'I > 2\s(I)'
_cod_data_source_file ja8b04115_si_001.cif
_cod_data_source_block spok85_0m_a_sq
_cod_depositor_comments
;
The following automatic conversions were performed:

data item '_diffrn_radiation_probe' value 'X-ray' was changed to
'x-ray' in accordance with the
/home/saulius/struct/COD-crude-data/automatic-downloads/DataCite-retrospective/ACS/depositions/lib/dictionaries/cif_core.dic
dictionary named 'cif_core.dic' version 2.4.2 last updated on
2011-04-26.

Automatic conversion script
Id: cif_fix_values 6909 2019-04-08 15:41:33Z antanas 
;
_cod_database_code 4132459
_shelx_shelxl_version_number 2016/6
_shelx_space_group_comment
;
The symmetry employed for this shelxl refinement is uniquely defined
by the following loop, which should always be used as a source of
symmetry information in preference to the above space-group names.
They are only intended as comments.
;
_shelx_estimated_absorpt_t_max 0.697
_shelx_estimated_absorpt_t_min 0.323
_olex2_refinement_description
;
1. Fixed Uiso
 At 1.2 times of:
  All C(H) groups, All C(H,H) groups
 At 1.5 times of:
  All C(H,H,H) groups
2.a Ternary CH refined with riding coordinates:
 C32(H32), C27(H27), C19(H19), C23(H23), C29(H29), C17(H17)
2.b Secondary CH2 refined with riding coordinates:
 C31(H31A,H31B), C30(H30A,H30B), C34(H34A,H34B), C33(H33A,H33B), C20(H20A,
 H20B), C26(H26A,H26B), C24(H24A,H24B), C16(H16A,H16B), C21(H21A,H21B),
 C28(H28A,H28B), C18(H18A,H18B), C22(H22A,H22B)
2.c Aromatic/amide H refined with riding coordinates:
 C14(H14), C13(H13), C4(H4), C10(H10), C5(H5), C6(H6), C7(H7), C36(H36),
 C37(H37), C38(H38), C35(H35)
2.d Idealised Me refined as rotating group:
 C1(H1A,H1B,H1C), C2(H2A,H2B,H2C)
;
_olex2_submission_special_instructions 'No special instructions were received'

loop_
_space_group_symop_operation_xyz
'x, y, z'
'-x, -y, -z'

loop_
_atom_site_label
_atom_site_type_symbol
_atom_site_fract_x
_atom_site_fract_y
_atom_site_fract_z
_atom_site_U_iso_or_equiv
_atom_site_adp_type
_atom_site_occupancy
_atom_site_site_symmetry_order
_atom_site_calc_flag
_atom_site_refinement_flags_posn
Au1 Au 0.10254(2) 0.70431(2) 0.22687(2) 0.01753(5) Uani 1 1 d .
Sb1 Sb 0.13355(3) 1.22731(2) 0.40237(2) 0.01468(7) Uani 1 1 d .
Cl1 Cl -0.13441(11) 0.70418(12) 0.16995(8) 0.0279(3) Uani 1 1 d .
P1 P 0.32912(11) 0.68543(10) 0.28319(7) 0.0127(2) Uani 1 1 d .
F5 F 0.2351(3) 1.3520(2) 0.36869(18) 0.0288(7) Uani 1 1 d .
F2 F 0.0327(3) 1.1051(2) 0.43836(19) 0.0296(7) Uani 1 1 d .
N1 N 0.0610(4) 0.6710(3) 0.3391(2) 0.0181(8) Uani 1 1 d .
F3 F 0.1681(3) 1.3345(3) 0.50506(18) 0.0308(7) Uani 1 1 d .
C9 C 0.1293(5) 0.7600(6) 0.1270(4) 0.0338(14) Uani 1 1 d .
C14 C 0.1318(6) 0.8915(6) 0.1334(4) 0.0378(14) Uani 1 1 d .
H14 H 0.130481 0.941920 0.183062 0.045 Uiso 1 1 calc R
F6 F 0.0999(3) 1.1198(3) 0.30141(19) 0.0366(8) Uani 1 1 d .
C13 C 0.1360(6) 0.9415(5) 0.0684(4) 0.0399(14) Uani 1 1 d .
H13 H 0.136649 1.026057 0.071193 0.048 Uiso 1 1 calc R
C4 C 0.1683(5) 0.6323(4) 0.4721(3) 0.0190(9) Uani 1 1 d .
H4 H 0.080398 0.630140 0.483751 0.023 Uiso 1 1 calc R
C31 C 0.3519(5) 0.2765(4) 0.1920(3) 0.0227(10) Uani 1 1 d .
H31A H 0.363824 0.199813 0.159234 0.027 Uiso 1 1 calc R
H31B H 0.319453 0.256580 0.238408 0.027 Uiso 1 1 calc R
F1 F -0.0310(3) 1.2824(3) 0.3654(2) 0.0389(8) Uani 1 1 d .
C32 C 0.4924(5) 0.3708(4) 0.2234(3) 0.0194(9) Uani 1 1 d .
H32 H 0.563627 0.335511 0.257035 0.023 Uiso 1 1 calc R
C1 C -0.0588(5) 0.5635(5) 0.3218(4) 0.0310(12) Uani 1 1 d .
H1A H -0.135953 0.569920 0.277463 0.047 Uiso 1 1 calc GR
H1B H -0.091112 0.562785 0.370576 0.047 Uiso 1 1 calc GR
H1C H -0.027912 0.487239 0.306099 0.047 Uiso 1 1 calc GR
F4 F 0.2991(3) 1.1761(3) 0.4414(2) 0.0310(7) Uani 1 1 d .
C30 C 0.5423(5) 0.3996(5) 0.1514(3) 0.0251(10) Uani 1 1 d .
H30A H 0.633740 0.459338 0.171128 0.030 Uiso 1 1 calc R
H30B H 0.554921 0.323635 0.118156 0.030 Uiso 1 1 calc R
C8 C 0.3112(4) 0.6545(4) 0.3795(3) 0.0138(8) Uani 1 1 d .
C27 C 0.2433(5) 0.3303(4) 0.1400(3) 0.0230(10) Uani 1 1 d .
H27 H 0.151701 0.268996 0.119435 0.028 Uiso 1 1 calc R
C12 C 0.1392(5) 0.8638(5) -0.0012(4) 0.0329(13) Uani 1 1 d .
C34 C 0.4180(5) 0.5729(4) 0.1517(3) 0.0205(10) Uani 1 1 d .
H34A H 0.350648 0.610302 0.118105 0.025 Uiso 1 1 calc R
H34B H 0.509792 0.632078 0.172045 0.025 Uiso 1 1 calc R
C3 C 0.1829(4) 0.6521(4) 0.3979(3) 0.0158(9) Uani 1 1 d .
C2 C 0.0197(5) 0.7859(5) 0.3750(3) 0.0277(11) Uani 1 1 d .
H2A H 0.099533 0.855916 0.388955 0.042 Uiso 1 1 calc GR
H2B H -0.008117 0.776212 0.424059 0.042 Uiso 1 1 calc GR
H2C H -0.059289 0.800356 0.335338 0.042 Uiso 1 1 calc GR
C33 C 0.4730(4) 0.4879(4) 0.2764(3) 0.0154(8) Uani 1 1 d .
H33A H 0.564063 0.547900 0.299072 0.018 Uiso 1 1 calc R
H33B H 0.438967 0.467429 0.322145 0.018 Uiso 1 1 calc R
C20 C 0.6165(4) 0.8111(4) 0.3446(3) 0.0148(8) Uani 1 1 d .
H20A H 0.642144 0.751555 0.304462 0.018 Uiso 1 1 calc R
H20B H 0.618638 0.777852 0.393414 0.018 Uiso 1 1 calc R
C19 C 0.7225(4) 0.9364(4) 0.3678(3) 0.0160(9) Uani 1 1 d .
H19 H 0.818787 0.924761 0.391984 0.019 Uiso 1 1 calc R
C25 C 0.3651(4) 0.5447(4) 0.2237(3) 0.0140(8) Uani 1 1 d .
C26 C 0.2240(4) 0.4476(4) 0.1923(3) 0.0196(9) Uani 1 1 d .
H26A H 0.192222 0.427967 0.238947 0.023 Uiso 1 1 calc R
H26B H 0.151282 0.481377 0.159692 0.023 Uiso 1 1 calc R
C10 C 0.1290(5) 0.6883(6) 0.0594(4) 0.0414(15) Uani 1 1 d .
H10 H 0.124629 0.603185 0.055890 0.050 Uiso 1 1 calc R
C23 C 0.5744(5) 1.0046(5) 0.2553(3) 0.0300(12) Uani 1 1 d .
H23 H 0.573486 1.037930 0.206026 0.036 Uiso 1 1 calc R
C5 C 0.2808(5) 0.6159(4) 0.5287(3) 0.0182(9) Uani 1 1 d .
H5 H 0.270024 0.601596 0.579077 0.022 Uiso 1 1 calc R
C6 C 0.4096(5) 0.6202(4) 0.5124(3) 0.0166(9) Uani 1 1 d .
H6 H 0.487665 0.610587 0.551972 0.020 Uiso 1 1 calc R
C24 C 0.4668(5) 0.8808(4) 0.2315(3) 0.0245(11) Uani 1 1 d .
H24A H 0.491334 0.821359 0.190789 0.029 Uiso 1 1 calc R
H24B H 0.371908 0.892755 0.207154 0.029 Uiso 1 1 calc R
C29 C 0.4334(5) 0.4533(5) 0.0999(3) 0.0246(10) Uani 1 1 d .
H29 H 0.466020 0.471888 0.052705 0.030 Uiso 1 1 calc R
C16 C 0.4282(4) 0.9234(4) 0.3707(3) 0.0210(10) Uani 1 1 d .
H16A H 0.427651 0.891497 0.419741 0.025 Uiso 1 1 calc R
H16B H 0.333085 0.935640 0.347310 0.025 Uiso 1 1 calc R
C7 C 0.4242(4) 0.6385(4) 0.4389(3) 0.0140(8) Uani 1 1 d .
H7 H 0.512603 0.640363 0.427962 0.017 Uiso 1 1 calc R
C21 C 0.5355(5) 1.0958(4) 0.3182(4) 0.0303(12) Uani 1 1 d .
H21A H 0.603383 1.175642 0.332888 0.036 Uiso 1 1 calc R
H21B H 0.440974 1.109206 0.294587 0.036 Uiso 1 1 calc R
C28 C 0.2922(5) 0.3600(5) 0.0682(3) 0.0286(11) Uani 1 1 d .
H28A H 0.221737 0.394680 0.034638 0.034 Uiso 1 1 calc R
H28B H 0.302800 0.284059 0.033934 0.034 Uiso 1 1 calc R
C18 C 0.6826(5) 1.0271(4) 0.4299(3) 0.0208(10) Uani 1 1 d .
H18A H 0.751939 1.106371 0.446053 0.025 Uiso 1 1 calc R
H18B H 0.683900 0.994864 0.478979 0.025 Uiso 1 1 calc R
C15 C 0.4674(4) 0.8299(4) 0.3081(3) 0.0169(9) Uani 1 1 d .
C22 C 0.7215(5) 0.9851(4) 0.2916(3) 0.0246(11) Uani 1 1 d .
H22A H 0.746923 0.925531 0.251351 0.030 Uiso 1 1 calc R
H22B H 0.791219 1.063803 0.305671 0.030 Uiso 1 1 calc R
C11 C 0.1356(5) 0.7417(5) -0.0146(4) 0.0428(16) Uani 1 1 d .
C17 C 0.5364(5) 1.0473(4) 0.3939(3) 0.0241(11) Uani 1 1 d .
H17 H 0.511481 1.108024 0.434665 0.029 Uiso 1 1 calc R
C36 C 0.1439(6) 0.8480(8) -0.1435(4) 0.054(2) Uani 1 1 d .
H36 H 0.145909 0.879175 -0.190219 0.065 Uiso 1 1 calc R
C37 C 0.1434(6) 0.7235(9) -0.1454(4) 0.060(2) Uani 1 1 d .
H37 H 0.145509 0.673673 -0.195169 0.072 Uiso 1 1 calc R
C38 C 0.1402(6) 0.6649(7) -0.0811(5) 0.061(2) Uani 1 1 d .
H38 H 0.141132 0.580482 -0.084820 0.074 Uiso 1 1 calc R
C35 C 0.1415(6) 0.9219(9) -0.0744(4) 0.060(2) Uani 1 1 d .
H35 H 0.141190 1.006450 -0.070593 0.072 Uiso 1 1 calc R

loop_
_atom_site_aniso_label
_atom_site_aniso_U_11
_atom_site_aniso_U_22
_atom_site_aniso_U_33
_atom_site_aniso_U_23
_atom_site_aniso_U_13
_atom_site_aniso_U_12
Au1 0.00966(8) 0.02166(9) 0.02266(10) 0.01234(7) 0.00152(6) 0.00346(6)
Sb1 0.01051(13) 0.01440(13) 0.01909(16) 0.00542(11) 0.00391(11) 0.00119(10)
Cl1 0.0120(5) 0.0411(7) 0.0317(7) 0.0154(6) 0.0017(5) 0.0075(5)
P1 0.0095(5) 0.0152(5) 0.0141(6) 0.0073(4) 0.0023(4) 0.0018(4)
F5 0.0355(16) 0.0252(14) 0.0279(17) 0.0105(13) 0.0160(14) -0.0027(12)
F2 0.0248(15) 0.0226(14) 0.0393(19) 0.0124(13) 0.0084(13) -0.0058(11)
N1 0.0149(17) 0.0209(18) 0.021(2) 0.0076(16) 0.0069(16) 0.0055(14)
F3 0.0416(18) 0.0250(14) 0.0253(17) 0.0008(12) 0.0190(14) -0.0025(13)
C9 0.016(2) 0.061(4) 0.033(3) 0.034(3) 0.004(2) 0.008(2)
C14 0.026(3) 0.046(3) 0.044(4) 0.024(3) 0.004(3) 0.007(2)
F6 0.0432(19) 0.0342(16) 0.0211(17) -0.0034(13) 0.0015(14) -0.0009(14)
C13 0.033(3) 0.035(3) 0.049(4) 0.012(3) 0.004(3) 0.008(2)
C4 0.018(2) 0.018(2) 0.026(3) 0.0071(18) 0.0119(19) 0.0036(17)
C31 0.024(2) 0.019(2) 0.022(3) -0.0001(19) 0.004(2) 0.0048(18)
F1 0.0209(15) 0.0404(18) 0.062(2) 0.0265(17) 0.0071(15) 0.0150(13)
C32 0.017(2) 0.022(2) 0.017(2) 0.0037(18) 0.0009(18) 0.0065(17)
C1 0.016(2) 0.036(3) 0.038(3) 0.018(2) 0.003(2) -0.005(2)
F4 0.0157(13) 0.0380(16) 0.0399(19) 0.0121(14) 0.0023(13) 0.0120(12)
C30 0.020(2) 0.029(2) 0.025(3) 0.002(2) 0.007(2) 0.0038(19)
C8 0.0138(19) 0.0104(17) 0.018(2) 0.0059(16) 0.0044(17) 0.0028(15)
C27 0.013(2) 0.026(2) 0.023(3) -0.002(2) 0.0018(19) -0.0015(17)
C12 0.013(2) 0.038(3) 0.040(3) -0.005(2) 0.006(2) 0.002(2)
C34 0.016(2) 0.029(2) 0.017(2) 0.0121(19) 0.0034(18) 0.0022(18)
C3 0.0129(19) 0.0143(19) 0.020(2) 0.0047(17) 0.0046(17) 0.0013(15)
C2 0.025(2) 0.033(3) 0.033(3) 0.012(2) 0.013(2) 0.019(2)
C33 0.015(2) 0.0169(19) 0.012(2) 0.0045(17) 0.0004(17) 0.0025(16)
C20 0.0117(19) 0.0166(19) 0.017(2) 0.0062(17) 0.0038(17) 0.0044(15)
C19 0.0131(19) 0.0117(18) 0.023(2) 0.0020(17) 0.0068(18) 0.0012(15)
C25 0.0131(19) 0.0167(19) 0.012(2) 0.0051(16) 0.0035(17) 0.0019(15)
C26 0.013(2) 0.024(2) 0.019(2) 0.0035(18) 0.0029(18) -0.0004(17)
C10 0.016(2) 0.063(4) 0.046(4) 0.019(3) 0.002(3) 0.013(3)
C23 0.028(3) 0.028(3) 0.030(3) 0.021(2) 0.000(2) -0.008(2)
C5 0.023(2) 0.016(2) 0.015(2) 0.0079(17) 0.0049(19) -0.0001(17)
C6 0.020(2) 0.0092(18) 0.017(2) 0.0042(16) 0.0012(18) -0.0003(15)
C24 0.019(2) 0.025(2) 0.026(3) 0.016(2) -0.001(2) -0.0044(18)
C29 0.024(2) 0.039(3) 0.013(2) 0.006(2) 0.009(2) 0.007(2)
C16 0.012(2) 0.0144(19) 0.039(3) 0.0088(19) 0.010(2) 0.0044(16)
C7 0.0132(19) 0.0107(17) 0.016(2) 0.0030(16) 0.0024(17) 0.0006(15)
C21 0.019(2) 0.022(2) 0.046(3) 0.018(2) -0.001(2) -0.0010(19)
C28 0.021(2) 0.042(3) 0.017(3) -0.001(2) 0.000(2) 0.008(2)
C18 0.018(2) 0.0136(19) 0.027(3) 0.0047(18) 0.0020(19) -0.0008(16)
C15 0.0091(18) 0.0169(19) 0.024(3) 0.0113(18) 0.0011(17) -0.0007(15)
C22 0.022(2) 0.022(2) 0.026(3) 0.007(2) 0.006(2) -0.0061(18)
C11 0.014(2) 0.035(3) 0.065(5) -0.010(3) 0.000(3) 0.008(2)
C17 0.017(2) 0.014(2) 0.046(3) 0.009(2) 0.012(2) 0.0061(17)
C36 0.025(3) 0.115(7) 0.024(3) 0.027(4) 0.006(3) 0.011(4)
C37 0.025(3) 0.114(7) 0.038(4) 0.037(4) -0.001(3) -0.001(4)
C38 0.023(3) 0.065(5) 0.074(6) -0.012(4) -0.007(3) 0.010(3)
C35 0.022(3) 0.113(7) 0.044(4) 0.023(4) 0.002(3) 0.018(4)

loop_
_atom_type_symbol
_atom_type_description
_atom_type_scat_dispersion_real
_atom_type_scat_dispersion_imag
_atom_type_scat_source
C C 0.0033 0.0016 'International Tables Vol C Tables 4.2.6.8 and 6.1.1.4'
H H 0.0000 0.0000 'International Tables Vol C Tables 4.2.6.8 and 6.1.1.4'
Au Au -2.0133 8.8022 'International Tables Vol C Tables 4.2.6.8 and 6.1.1.4'
Cl Cl 0.1484 0.1585 'International Tables Vol C Tables 4.2.6.8 and 6.1.1.4'
F F 0.0171 0.0103 'International Tables Vol C Tables 4.2.6.8 and 6.1.1.4'
N N 0.0061 0.0033 'International Tables Vol C Tables 4.2.6.8 and 6.1.1.4'
P P 0.1023 0.0942 'International Tables Vol C Tables 4.2.6.8 and 6.1.1.4'
Sb Sb -0.5866 1.5461 'International Tables Vol C Tables 4.2.6.8 and 6.1.1.4'

loop_
_geom_angle_atom_site_label_1
_geom_angle_atom_site_label_2
_geom_angle_atom_site_label_3
_geom_angle
P1 Au1 Cl1 174.65(4)
N1 Au1 Cl1 91.81(10)
N1 Au1 P1 85.80(10)
C9 Au1 Cl1 83.56(14)
C9 Au1 P1 99.46(14)
C9 Au1 N1 170.8(2)
F5 Sb1 F3 89.75(13)
F5 Sb1 F1 89.67(13)
F2 Sb1 F5 178.67(13)
F2 Sb1 F3 88.92(13)
F2 Sb1 F1 90.28(13)
F6 Sb1 F5 90.75(14)
F6 Sb1 F2 90.57(14)
F6 Sb1 F3 179.31(14)
F6 Sb1 F1 90.79(16)
F6 Sb1 F4 90.62(14)
F1 Sb1 F3 89.68(15)
F4 Sb1 F5 89.88(13)
F4 Sb1 F2 90.14(13)
F4 Sb1 F3 88.91(14)
F4 Sb1 F1 178.52(15)
C8 P1 Au1 99.64(14)
C8 P1 C25 107.57(18)
C8 P1 C15 106.8(2)
C25 P1 Au1 109.98(14)
C15 P1 Au1 114.97(14)
C15 P1 C25 116.2(2)
C1 N1 Au1 110.9(3)
C1 N1 C2 109.2(4)
C3 N1 Au1 114.3(3)
C3 N1 C1 109.0(3)
C3 N1 C2 109.2(4)
C2 N1 Au1 104.0(3)
C14 C9 Au1 113.1(5)
C10 C9 Au1 125.4(5)
C10 C9 C14 121.1(5)
C9 C14 H14 119.7
C13 C14 C9 120.5(6)
C13 C14 H14 119.7
C14 C13 H13 121.7
C14 C13 C12 116.7(6)
C12 C13 H13 121.7
C3 C4 H4 119.9
C5 C4 H4 119.9
C5 C4 C3 120.3(4)
H31A C31 H31B 108.3
C32 C31 H31A 109.9
C32 C31 H31B 109.9
C27 C31 H31A 109.9
C27 C31 H31B 109.9
C27 C31 C32 109.1(4)
C31 C32 H32 109.1
C31 C32 C33 109.2(4)
C30 C32 C31 109.4(4)
C30 C32 H32 109.1
C30 C32 C33 110.8(4)
C33 C32 H32 109.1
N1 C1 H1A 109.5
N1 C1 H1B 109.5
N1 C1 H1C 109.5
H1A C1 H1B 109.5
H1A C1 H1C 109.5
H1B C1 H1C 109.5
C32 C30 H30A 109.9
C32 C30 H30B 109.9
H30A C30 H30B 108.3
C29 C30 C32 109.1(4)
C29 C30 H30A 109.9
C29 C30 H30B 109.9
C3 C8 P1 119.7(3)
C3 C8 C7 117.7(4)
C7 C8 P1 122.5(3)
C31 C27 H27 109.2
C31 C27 C26 109.1(4)
C26 C27 H27 109.2
C28 C27 C31 110.0(4)
C28 C27 H27 109.2
C28 C27 C26 109.9(4)
C13 C12 C35 115.8(6)
C11 C12 C13 128.2(6)
C11 C12 C35 116.0(6)
H34A C34 H34B 108.2
C25 C34 H34A 109.8
C25 C34 H34B 109.8
C29 C34 H34A 109.8
C29 C34 H34B 109.8
C29 C34 C25 109.4(4)
C4 C3 N1 118.9(4)
C4 C3 C8 120.5(4)
C8 C3 N1 120.5(4)
N1 C2 H2A 109.5
N1 C2 H2B 109.5
N1 C2 H2C 109.5
H2A C2 H2B 109.5
H2A C2 H2C 109.5
H2B C2 H2C 109.5
C32 C33 H33A 109.8
C32 C33 H33B 109.8
C32 C33 C25 109.2(3)
H33A C33 H33B 108.3
C25 C33 H33A 109.8
C25 C33 H33B 109.8
H20A C20 H20B 108.3
C19 C20 H20A 109.9
C19 C20 H20B 109.9
C15 C20 H20A 109.9
C15 C20 H20B 109.9
C15 C20 C19 108.9(3)
C20 C19 H19 109.2
C18 C19 C20 109.5(3)
C18 C19 H19 109.2
C18 C19 C22 110.3(4)
C22 C19 C20 109.5(4)
C22 C19 H19 109.2
C34 C25 P1 110.9(3)
C34 C25 C33 109.1(4)
C34 C25 C26 110.1(4)
C33 C25 P1 112.8(3)
C33 C25 C26 107.1(3)
C26 C25 P1 106.6(3)
C27 C26 C25 109.9(4)
C27 C26 H26A 109.7
C27 C26 H26B 109.7
C25 C26 H26A 109.7
C25 C26 H26B 109.7
H26A C26 H26B 108.2
C9 C10 H10 120.1
C9 C10 C11 119.8(6)
C11 C10 H10 120.1
C24 C23 H23 109.5
C21 C23 H23 109.5
C21 C23 C24 109.3(4)
C21 C23 C22 109.5(4)
C22 C23 H23 109.5
C22 C23 C24 109.5(4)
C4 C5 H5 119.9
C4 C5 C6 120.2(4)
C6 C5 H5 119.9
C5 C6 H6 120.1
C7 C6 C5 119.7(4)
C7 C6 H6 120.1
C23 C24 H24A 109.8
C23 C24 H24B 109.8
C23 C24 C15 109.5(4)
H24A C24 H24B 108.2
C15 C24 H24A 109.8
C15 C24 H24B 109.8
C30 C29 C34 109.2(4)
C30 C29 H29 109.1
C30 C29 C28 109.9(4)
C34 C29 H29 109.1
C28 C29 C34 110.5(4)
C28 C29 H29 109.1
H16A C16 H16B 108.2
C15 C16 H16A 109.8
C15 C16 H16B 109.8
C15 C16 C17 109.6(4)
C17 C16 H16A 109.8
C17 C16 H16B 109.8
C8 C7 H7 119.2
C6 C7 C8 121.5(4)
C6 C7 H7 119.2
C23 C21 H21A 109.5
C23 C21 H21B 109.5
H21A C21 H21B 108.1
C17 C21 C23 110.6(4)
C17 C21 H21A 109.5
C17 C21 H21B 109.5
C27 C28 C29 109.1(4)
C27 C28 H28A 109.9
C27 C28 H28B 109.9
C29 C28 H28A 109.9
C29 C28 H28B 109.9
H28A C28 H28B 108.3
C19 C18 H18A 109.6
C19 C18 H18B 109.6
C19 C18 C17 110.2(4)
H18A C18 H18B 108.1
C17 C18 H18A 109.6
C17 C18 H18B 109.6
C20 C15 P1 112.5(3)
C20 C15 C24 108.8(4)
C24 C15 P1 110.8(3)
C16 C15 P1 105.9(3)
C16 C15 C20 109.7(4)
C16 C15 C24 109.1(4)
C19 C22 C23 109.1(4)
C19 C22 H22A 109.9
C19 C22 H22B 109.9
C23 C22 H22A 109.9
C23 C22 H22B 109.9
H22A C22 H22B 108.3
C12 C11 C10 113.6(6)
C38 C11 C12 129.2(8)
C38 C11 C10 117.1(6)
C16 C17 H17 109.8
C21 C17 C16 109.2(4)
C21 C17 C18 109.1(4)
C21 C17 H17 109.8
C18 C17 C16 109.2(3)
C18 C17 H17 109.8
C37 C36 H36 120.6
C35 C36 H36 120.6
C35 C36 C37 118.7(7)
C36 C37 H37 116.6
C36 C37 C38 126.7(8)
C38 C37 H37 116.6
C11 C38 C37 112.1(8)
C11 C38 H38 124.0
C37 C38 H38 124.0
C12 C35 H35 121.4
C36 C35 C12 117.2(8)
C36 C35 H35 121.4

loop_
_geom_bond_atom_site_label_1
_geom_bond_atom_site_label_2
_geom_bond_distance
Au1 Cl1 2.3521(11)
Au1 P1 2.3179(11)
Au1 N1 2.182(4)
Au1 C9 2.020(5)
Sb1 F5 1.873(3)
Sb1 F2 1.873(3)
Sb1 F3 1.888(3)
Sb1 F6 1.867(3)
Sb1 F1 1.878(3)
Sb1 F4 1.870(3)
P1 C8 1.822(4)
P1 C25 1.873(4)
P1 C15 1.873(4)
N1 C1 1.496(6)
N1 C3 1.473(5)
N1 C2 1.504(6)
C9 C14 1.471(8)
C9 C10 1.301(9)
C14 H14 0.9500
C14 C13 1.366(8)
C13 H13 0.9500
C13 C12 1.371(8)
C4 H4 0.9500
C4 C3 1.389(6)
C4 C5 1.378(6)
C31 H31A 0.9900
C31 H31B 0.9900
C31 C32 1.535(6)
C31 C27 1.531(7)
C32 H32 1.0000
C32 C30 1.528(7)
C32 C33 1.539(6)
C1 H1A 0.9800
C1 H1B 0.9800
C1 H1C 0.9800
C30 H30A 0.9900
C30 H30B 0.9900
C30 C29 1.527(7)
C8 C3 1.398(6)
C8 C7 1.405(6)
C27 H27 1.0000
C27 C26 1.536(7)
C27 C28 1.522(7)
C12 C11 1.355(8)
C12 C35 1.545(9)
C34 H34A 0.9900
C34 H34B 0.9900
C34 C25 1.541(6)
C34 C29 1.536(7)
C2 H2A 0.9800
C2 H2B 0.9800
C2 H2C 0.9800
C33 H33A 0.9900
C33 H33B 0.9900
C33 C25 1.554(6)
C20 H20A 0.9900
C20 H20B 0.9900
C20 C19 1.550(5)
C20 C15 1.549(6)
C19 H19 1.0000
C19 C18 1.524(6)
C19 C22 1.530(6)
C25 C26 1.555(6)
C26 H26A 0.9900
C26 H26B 0.9900
C10 H10 0.9500
C10 C11 1.536(9)
C23 H23 1.0000
C23 C24 1.545(6)
C23 C21 1.529(8)
C23 C22 1.532(7)
C5 H5 0.9500
C5 C6 1.384(6)
C6 H6 0.9500
C6 C7 1.373(6)
C24 H24A 0.9900
C24 H24B 0.9900
C24 C15 1.550(6)
C29 H29 1.0000
C29 C28 1.534(7)
C16 H16A 0.9900
C16 H16B 0.9900
C16 C15 1.542(7)
C16 C17 1.549(6)
C7 H7 0.9500
C21 H21A 0.9900
C21 H21B 0.9900
C21 C17 1.521(7)
C28 H28A 0.9900
C28 H28B 0.9900
C18 H18A 0.9900
C18 H18B 0.9900
C18 C17 1.528(6)
C22 H22A 0.9900
C22 H22B 0.9900
C11 C38 1.330(10)
C17 H17 1.0000
C36 H36 0.9500
C36 C37 1.407(11)
C36 C35 1.343(10)
C37 H37 0.9500
C37 C38 1.410(11)
C38 H38 0.9500
C35 H35 0.9500
